data_4128318
loop_
_publ_author_name
'Kusaka, Shinpei'
'Kiyose, Atsushi'
'Sato, Hiroshi'
'Hijikata, Yuh'
'Hori, Akihiro'
'Ma, Yunsheng'
'Matsuda, Ryotaro'

_publ_section_title
;
 Dynamic Topochemical Reaction Tuned by Guest Molecules in the Nanospace
 of a Metal-Organic Framework.
;
_journal_issue 40
_journal_name_full 'Journal of the American Chemical Society'
_journal_page_first 15742
_journal_page_last 15746
_journal_paper_doi 10.1021/jacs.9b07682
_journal_volume 141
_journal_year 2019
_chemical_formula_moiety 'C27 H19 N O4 Zn'
_chemical_formula_sum 'C27.41 H19.41 N O4 Zn'
_chemical_formula_weight 492.14
_space_group_crystal_system triclinic
_space_group_IT_number 2
_space_group_name_Hall '-P 1'
_space_group_name_H-M_alt 'P -1'
_symmetry_space_group_name_Hall '-P 1'
_symmetry_space_group_name_H-M 'P -1'
_atom_sites_solution_hydrogens geom
_audit_creation_date 2018-07-17
_audit_creation_method
;
Olex2 1.2
(compiled 2018.05.29 svn.r3508 for OlexSys, GUI svn.r5506)
;
_cell_angle_alpha 88.301(5)
_cell_angle_beta 86.590(5)
_cell_angle_gamma 80.201(5)
_cell_formula_units_Z 2
_cell_length_a 9.8030(6)
_cell_length_b 9.8836(6)
_cell_length_c 11.8009(8)
_cell_measurement_reflns_used 5976
_cell_measurement_temperature 93
_cell_measurement_theta_max 27.18
_cell_measurement_theta_min 2.09
_cell_volume 1124.48(12)
_computing_cell_refinement 'CrysAlisPro 1.171.39.9b (Rigaku OD, 2015)'
_computing_data_collection 'CrysAlisPro 1.171.39.9b (Rigaku OD, 2015)'
_computing_data_reduction 'CrysAlisPro 1.171.39.9b (Rigaku OD, 2015)'
_computing_molecular_graphics 'Olex2 (Dolomanov et al., 2009)'
_computing_publication_material 'Olex2 (Dolomanov et al., 2009)'
_computing_structure_refinement 'ShelXL (Sheldrick, 2015)'
_computing_structure_solution 'SHELXT Version 2014/5 (Sheldrick, 2014)'
_diffrn_ambient_temperature 93.15
_diffrn_detector_area_resol_mean 5.811
_diffrn_measured_fraction_theta_full 1.000
_diffrn_measured_fraction_theta_max 0.878
_diffrn_measurement_device_type 'Rigaku XtaLAB P200'
_diffrn_measurement_method \w
_diffrn_radiation_type MoK\a
_diffrn_radiation_wavelength 0.71075
_diffrn_reflns_av_R_equivalents 0.0476
_diffrn_reflns_av_unetI/netI 0.0548
_diffrn_reflns_Laue_measured_fraction_full 1.000
_diffrn_reflns_Laue_measured_fraction_max 0.878
_diffrn_reflns_limit_h_max 13
_diffrn_reflns_limit_h_min -13
_diffrn_reflns_limit_k_max 13
_diffrn_reflns_limit_k_min -13
_diffrn_reflns_limit_l_max 16
_diffrn_reflns_limit_l_min -15
_diffrn_reflns_number 20299
_diffrn_reflns_point_group_measured_fraction_full 1.000
_diffrn_reflns_point_group_measured_fraction_max 0.878
_diffrn_reflns_theta_full 25.242
_diffrn_reflns_theta_max 30.327
_diffrn_reflns_theta_min 2.092
_exptl_absorpt_coefficient_mu 1.127
_exptl_absorpt_correction_T_max 1.000
_exptl_absorpt_correction_T_min 0.918
_exptl_absorpt_correction_type multi-scan
_exptl_absorpt_process_details
;
CrysAlisPro 1.171.39.9b (Rigaku Oxford Diffraction, 2015)
Empirical absorption correction using spherical harmonics,
 implemented in SCALE3 ABSPACK scaling algorithm.
;
_exptl_crystal_colour nONE
_exptl_crystal_density_diffrn 1.453
_exptl_crystal_density_method 'not measured'
_exptl_crystal_description nONE
_exptl_crystal_F_000 506
_refine_diff_density_max 1.789
_refine_diff_density_min -0.427
_refine_diff_density_rms 0.131
_refine_ls_extinction_method none
_refine_ls_goodness_of_fit_ref 1.045
_refine_ls_hydrogen_treatment constr
_refine_ls_matrix_type full
_refine_ls_number_parameters 377
_refine_ls_number_reflns 5915
_refine_ls_number_restraints 220
_refine_ls_restrained_S_all 1.051
_refine_ls_R_factor_all 0.1089
_refine_ls_R_factor_gt 0.0784
_refine_ls_shift/su_max 0.000
_refine_ls_shift/su_mean 0.000
_refine_ls_structure_factor_coef Fsqd
_refine_ls_weighting_details 'w=1/[\s^2^(Fo^2^)+(0.1365P)^2^+1.4910P] where P=(Fo^2^+2Fc^2^)/3'
_refine_ls_weighting_scheme calc
_refine_ls_wR_factor_gt 0.2040
_refine_ls_wR_factor_ref 0.2269
_reflns_Friedel_coverage 0.000
_reflns_number_gt 4206
_reflns_number_total 5915
_reflns_threshold_expression 'I > 2\s(I)'
_cod_data_source_file ja9b07682_si_003.cif
_cod_data_source_block xcalibur
_cod_database_code 4128318
_shelx_shelxl_version_number 2014/7
_shelx_space_group_comment
;
The symmetry employed for this shelxl refinement is uniquely defined
by the following loop, which should always be used as a source of
symmetry information in preference to the above space-group names.
They are only intended as comments.
;
_olex2_refinement_description
;
1. Fixed Uiso
 At 1.2 times of:
  All C(H) groups
2. Restrained distances
 C40-C41
 1.58 with sigma of 0.01
 C41-C40_$1
 1.58 with sigma of 0.01
 C39-C40 = C41-C42
 1.51 with sigma of 0.02
3. Uiso/Uaniso restraints and constraints
C52 \\sim C55 \\sim C51 \\sim C56 \\sim C50 \\sim C53 \\sim C57 \\sim C58 \\sim
C59 \\sim C60 \\sim C61 \\sim C62 \\sim C63 \\sim N35: within 1.7A with sigma
of 0.04 and sigma for terminal atoms of 0.08
C39 \\sim C41 \\sim C40 \\sim C36 \\sim C35 \\sim N34 \\sim C42 \\sim C43 \\sim
C44 \\sim C45 \\sim C46 \\sim C47 \\sim C38 \\sim C37: within 1.7A with sigma
of 0.04 and sigma for terminal atoms of 0.08
4. Rigid body (RIGU) restrains
 N34, C35, C36, C39, C38, C37
 with sigma for 1-2 distances of 0.004 and sigma for 1-3 distances of 0.004
5. Others
 Sof(C55)=Sof(H55)=Sof(C51)=Sof(H51)=Sof(C50)=Sof(H50)=Sof(N35)=Sof(C63)=
 Sof(H63)=Sof(C53)=Sof(H53)=Sof(C52)=Sof(C56)=Sof(H56)=Sof(C57)=Sof(C58)=
 Sof(H58)=Sof(C59)=Sof(H59)=Sof(C60)=Sof(H60)=Sof(C61)=Sof(H61)=Sof(C62)=
 Sof(H62)=1-FVAR(1)
 Sof(C39)=Sof(C36)=Sof(H36)=Sof(C35)=Sof(H35)=Sof(N34)=Sof(C37)=Sof(H37)=
 Sof(C38)=Sof(H38)=Sof(C41)=Sof(H41)=Sof(C40)=Sof(H40)=Sof(C42)=Sof(C43)=
 Sof(H43)=Sof(C44)=Sof(H44)=Sof(C45)=Sof(H45)=Sof(C46)=Sof(H46)=Sof(C47)=
 Sof(H47)=FVAR(1)
6.a Ternary CH refined with riding coordinates:
 C41(H41), C40(H40)
6.b Aromatic/amide H refined with riding coordinates:
 C18(H18), C19(H19), C16(H16), C11(H11), C8(H8), C12(H12), C15(H15), C9(H9),
 C36(H36), C35(H35), C37(H37), C38(H38), C43(H43), C44(H44), C45(H45), C46(H46),
  C47(H47), C55(H55), C51(H51), C50(H50), C63(H63), C53(H53), C56(H56),
 C58(H58), C59(H59), C60(H60), C61(H61), C62(H62)
6.c Fitted hexagon refined as free rotating group:
 C39(C36,C35,N34,C37,C38), C42(C43,C44,C45,C46,C47), C51(C50,N35,C63,C53,C52),
 C57(C58,C59,C60,C61,C62)
;
_olex2_submission_special_instructions 'No special instructions were received'

loop_
_space_group_symop_operation_xyz
'x, y, z'
'-x, -y, -z'

loop_
_atom_site_label
_atom_site_type_symbol
_atom_site_fract_x
_atom_site_fract_y
_atom_site_fract_z
_atom_site_U_iso_or_equiv
_atom_site_adp_type
_atom_site_occupancy
_atom_site_site_symmetry_order
_atom_site_calc_flag
_atom_site_refinement_flags_posn
_atom_site_refinement_flags_adp
_atom_site_refinement_flags_occupancy
_atom_site_disorder_assembly
_atom_site_disorder_group
Zn1 Zn 0.39528(5) 0.10109(4) 0.56309(4) 0.0351(2) Uani 1 1 d . . . . .
O3 O 0.5767(4) 0.1703(4) 0.5741(4) 0.0583(10) Uani 1 1 d . . . . .
O4 O 0.2598(4) -0.0207(3) 0.5183(3) 0.0535(9) Uani 1 1 d . . . . .
O2 O 0.3867(4) 0.2019(3) 0.4104(3) 0.0536(9) Uani 1 1 d . . . . .
O5 O 0.4549(4) -0.0502(4) 0.6803(3) 0.0599(10) Uani 1 1 d . . . . .
C13 C 0.6961(5) 0.1355(5) 0.5264(4) 0.0469(11) Uani 1 1 d . . . . .
C17 C 0.9565(5) 0.4456(5) 0.5032(5) 0.0549(13) Uani 1 1 d . . . . .
C6 C 0.4666(5) 0.1627(5) 0.3266(4) 0.0462(11) Uani 1 1 d . . . . .
C18 C 1.0065(6) 0.3132(6) 0.4706(7) 0.074(2) Uani 1 1 d . . . . .
H18 H 1.0997 0.2906 0.4411 0.088 Uiso 1 1 calc R . . . .
C10 C 0.4949(6) 0.4504(5) 0.0483(4) 0.0574(14) Uani 1 1 d . . . . .
C7 C 0.4767(6) 0.2620(5) 0.2290(4) 0.0511(12) Uani 1 1 d . . . . .
C19 C 0.9243(6) 0.2119(5) 0.4798(7) 0.0689(18) Uani 1 1 d . . . . .
H19 H 0.9625 0.1211 0.4574 0.083 Uiso 1 1 calc R . . . .
C16 C 0.8202(7) 0.4734(6) 0.5419(9) 0.094(3) Uani 1 1 d . . . . .
H16 H 0.7808 0.5642 0.5632 0.113 Uiso 1 1 calc R . . . .
C11 C 0.4319(11) 0.4877(6) 0.1481(5) 0.106(3) Uani 1 1 d . . . . .
H11 H 0.3918 0.5813 0.1588 0.127 Uiso 1 1 calc R . . . .
C8 C 0.5426(13) 0.2244(8) 0.1307(7) 0.155(6) Uani 1 1 d . . . . .
H8 H 0.5844 0.1311 0.1213 0.185 Uiso 1 1 calc R . . . .
C12 C 0.4232(12) 0.3947(6) 0.2363(6) 0.113(4) Uani 1 1 d . . . . .
H12 H 0.3768 0.4268 0.3058 0.136 Uiso 1 1 calc R . . . .
C15 C 0.7392(7) 0.3717(7) 0.5506(9) 0.100(3) Uani 1 1 d . . . . .
H15 H 0.6455 0.3944 0.5787 0.119 Uiso 1 1 calc R . . . .
C9 C 0.5524(14) 0.3176(9) 0.0407(7) 0.163(6) Uani 1 1 d . . . . .
H9 H 0.6013 0.2860 -0.0281 0.196 Uiso 1 1 calc R . . . .
C14 C 0.7892(5) 0.2404(5) 0.5204(5) 0.0484(11) Uani 1 1 d . . . . .
C39 C 0.0929(10) 0.3863(13) 0.8251(10) 0.109(5) Uani 0.647(10) 1 d D U P A 1
C36 C 0.0649(10) 0.2595(14) 0.7945(10) 0.134(7) Uani 0.647(10) 1 d G U P A 1
H36 H -0.0160 0.2280 0.8254 0.161 Uiso 0.647(10) 1 calc R . P A 1
C35 C 0.1553(10) 0.1788(10) 0.7186(9) 0.097(5) Uani 0.647(10) 1 d G U P A 1
H35 H 0.1362 0.0921 0.6976 0.116 Uiso 0.647(10) 1 calc R . P A 1
N34 N 0.2738(8) 0.2248(9) 0.6733(7) 0.040(2) Uani 0.647(10) 1 d G U P A 1
C37 C 0.3017(9) 0.3516(11) 0.7039(9) 0.071(3) Uani 0.647(10) 1 d G U P A 1
H37 H 0.3827 0.3831 0.6729 0.085 Uiso 0.647(10) 1 calc R . P A 1
C38 C 0.2113(12) 0.4324(10) 0.7798(9) 0.095(4) Uani 0.647(10) 1 d G U P A 1
H38 H 0.2305 0.5190 0.8007 0.114 Uiso 0.647(10) 1 calc R . P A 1
C41 C 0.0530(18) 0.5851(19) 0.9666(14) 0.206(10) Uani 0.647(10) 1 d D U P A 1
H41 H 0.1565 0.5665 0.9567 0.247 Uiso 0.647(10) 1 calc R . P A 1
C40 C -0.0072(19) 0.4663(19) 0.9124(13) 0.175(9) Uani 0.647(10) 1 d D U P A 1
H40 H -0.0926 0.5081 0.8735 0.210 Uiso 0.647(10) 1 calc R . P A 1
C42 C 0.003(3) 0.7226(19) 0.9306(12) 0.214(11) Uani 0.647(10) 1 d D U P A 1
C43 C 0.095(2) 0.812(3) 0.901(2) 0.325(16) Uani 0.647(10) 1 d G U P A 1
H43 H 0.1898 0.7878 0.9165 0.391 Uiso 0.647(10) 1 calc R . P A 1
C44 C 0.047(3) 0.938(3) 0.850(2) 0.392(19) Uani 0.647(10) 1 d G U P A 1
H44 H 0.1096 0.9999 0.8295 0.470 Uiso 0.647(10) 1 calc R . P A 1
C45 C -0.092(4) 0.975(2) 0.827(2) 0.362(18) Uani 0.647(10) 1 d G U P A 1
H45 H -0.1249 1.0608 0.7919 0.434 Uiso 0.647(10) 1 calc R . P A 1
C46 C -0.184(3) 0.885(3) 0.857(2) 0.320(16) Uani 0.647(10) 1 d G U P A 1
H46 H -0.2791 0.9095 0.8413 0.384 Uiso 0.647(10) 1 calc R . P A 1
C47 C -0.136(2) 0.759(2) 0.9082(18) 0.258(14) Uani 0.647(10) 1 d G U P A 1
H47 H -0.1989 0.6973 0.9283 0.310 Uiso 0.647(10) 1 calc R . P A 1
C55 C 0.014(3) 0.557(3) 0.837(3) 0.106(8) Uani 0.353(10) 1 d . U P A 2
H55 H -0.0485 0.5296 0.8937 0.127 Uiso 0.353(10) 1 calc R . P A 2
C51 C 0.0636(16) 0.3276(13) 0.7796(19) 0.082(7) Uani 0.353(10) 1 d . U P A 2
H51 H -0.0207 0.3142 0.8188 0.099 Uiso 0.353(10) 1 calc R . P A 2
C50 C 0.1392(19) 0.2236(12) 0.7137(19) 0.080(7) Uani 0.353(10) 1 d G U P A 2
H50 H 0.1065 0.1390 0.7078 0.096 Uiso 0.353(10) 1 calc R . P A 2
N35 N 0.263(2) 0.2432(18) 0.6564(17) 0.076(8) Uani 0.353(10) 1 d G U P A 2
C63 C 0.3103(19) 0.367(2) 0.665(2) 0.104(10) Uani 0.353(10) 1 d G U P A 2
H63 H 0.3947 0.3802 0.6259 0.124 Uiso 0.353(10) 1 calc R . P A 2
C53 C 0.235(2) 0.4709(17) 0.731(2) 0.099(8) Uani 0.353(10) 1 d G U P A 2
H53 H 0.2674 0.5554 0.7369 0.119 Uiso 0.353(10) 1 calc R . P A 2
C52 C 0.1114(18) 0.4513(12) 0.7883(18) 0.089(7) Uani 0.353(10) 1 d G U P A 2
C56 C -0.003(3) 0.699(2) 0.813(2) 0.102(7) Uani 0.353(10) 1 d . U P A 2
H56 H 0.0657 0.7312 0.7645 0.123 Uiso 0.353(10) 1 calc R . P A 2
C57 C -0.1109(19) 0.7942(16) 0.8538(14) 0.113(9) Uani 0.353(10) 1 d . U P A 2
C58 C -0.1408(18) 0.9116(17) 0.7859(12) 0.093(7) Uani 0.353(10) 1 d G U P A 2
H58 H -0.0885 0.9199 0.7164 0.111 Uiso 0.353(10) 1 calc R . P A 2
C59 C -0.2472(19) 1.0167(14) 0.8196(12) 0.071(5) Uani 0.353(10) 1 d G U P A 2
H59 H -0.2676 1.0969 0.7731 0.085 Uiso 0.353(10) 1 calc R . P A 2
C60 C -0.3237(19) 1.0045(17) 0.9213(15) 0.171(13) Uani 0.353(10) 1 d G U P A 2
H60 H -0.3964 1.0764 0.9443 0.205 Uiso 0.353(10) 1 calc R . P A 2
C61 C -0.294(2) 0.8871(19) 0.9893(13) 0.159(12) Uani 0.353(10) 1 d G U P A 2
H61 H -0.3461 0.8788 1.0588 0.191 Uiso 0.353(10) 1 calc R . P A 2
C62 C -0.187(2) 0.7820(15) 0.9555(13) 0.103(9) Uani 0.353(10) 1 d G U P A 2
H62 H -0.1670 0.7017 1.0020 0.124 Uiso 0.353(10) 1 calc R . P A 2

loop_
_atom_site_aniso_label
_atom_site_aniso_U_11
_atom_site_aniso_U_22
_atom_site_aniso_U_33
_atom_site_aniso_U_23
_atom_site_aniso_U_13
_atom_site_aniso_U_12
Zn1 0.0467(3) 0.0220(3) 0.0344(3) 0.00004(17) 0.01626(19) -0.00593(19)
O3 0.053(2) 0.051(2) 0.074(3) -0.0180(18) 0.0226(18) -0.0256(17)
O4 0.056(2) 0.0293(16) 0.077(2) -0.0064(16) 0.0125(18) -0.0152(15)
O2 0.082(3) 0.0333(16) 0.0408(17) 0.0065(13) 0.0187(17) -0.0067(16)
O5 0.065(2) 0.052(2) 0.052(2) 0.0207(17) 0.0193(17) 0.0097(18)
C13 0.056(3) 0.033(2) 0.053(3) -0.0012(19) 0.008(2) -0.015(2)
C17 0.048(3) 0.026(2) 0.090(4) -0.008(2) 0.013(3) -0.009(2)
C6 0.054(3) 0.038(2) 0.043(2) 0.0113(19) 0.010(2) -0.003(2)
C18 0.042(3) 0.034(3) 0.142(6) -0.017(3) 0.024(3) -0.005(2)
C10 0.077(4) 0.042(3) 0.044(3) 0.017(2) 0.017(2) 0.005(2)
C7 0.064(3) 0.041(3) 0.042(2) 0.013(2) 0.012(2) 0.000(2)
C19 0.050(3) 0.026(2) 0.130(6) -0.015(3) 0.015(3) -0.008(2)
C16 0.058(4) 0.037(3) 0.186(9) -0.039(4) 0.050(4) -0.016(3)
C11 0.225(11) 0.032(3) 0.049(3) 0.008(2) 0.049(5) -0.010(4)
C8 0.249(13) 0.069(5) 0.091(6) 0.052(4) 0.107(7) 0.081(7)
C12 0.242(11) 0.037(3) 0.049(3) 0.005(3) 0.063(5) -0.015(5)
C15 0.062(4) 0.048(3) 0.188(9) -0.051(5) 0.060(5) -0.024(3)
C9 0.275(14) 0.076(5) 0.081(5) 0.046(4) 0.108(7) 0.086(7)
C14 0.051(3) 0.026(2) 0.068(3) -0.005(2) 0.009(2) -0.0109(19)
C39 0.089(7) 0.143(10) 0.095(8) -0.085(8) 0.041(6) -0.017(7)
C36 0.100(8) 0.151(11) 0.149(12) -0.107(10) 0.085(9) -0.030(8)
C35 0.077(6) 0.119(9) 0.091(8) -0.060(7) 0.063(7) -0.018(6)
N34 0.038(3) 0.048(4) 0.024(3) -0.007(3) 0.011(3) 0.025(3)
C37 0.081(6) 0.063(6) 0.061(6) -0.025(4) 0.024(5) 0.007(5)
C38 0.076(7) 0.111(8) 0.088(8) -0.056(7) 0.024(6) 0.010(6)
C41 0.159(14) 0.32(2) 0.173(15) -0.173(16) 0.134(11) -0.149(15)
C40 0.146(13) 0.25(2) 0.125(12) -0.123(13) 0.087(11) -0.021(14)
C42 0.34(2) 0.28(2) 0.083(10) -0.102(13) 0.080(13) -0.24(2)
C43 0.44(3) 0.34(3) 0.26(3) 0.03(3) 0.04(3) -0.25(3)
C44 0.50(4) 0.36(3) 0.36(3) 0.09(3) -0.02(3) -0.23(3)
C45 0.47(4) 0.35(3) 0.34(3) 0.09(3) 0.01(3) -0.31(3)
C46 0.50(4) 0.28(3) 0.26(3) 0.02(2) -0.04(3) -0.28(3)
C47 0.44(3) 0.28(3) 0.13(2) -0.029(18) -0.03(2) -0.26(3)
C55 0.110(17) 0.085(14) 0.117(18) -0.053(13) 0.013(14) 0.002(13)
C51 0.055(10) 0.028(8) 0.161(19) -0.033(10) 0.004(11) 0.003(7)
C50 0.088(15) 0.034(8) 0.122(18) -0.015(9) -0.009(13) -0.019(9)
N35 0.125(17) 0.053(10) 0.062(12) 0.008(8) -0.043(10) -0.035(11)
C63 0.114(19) 0.072(14) 0.12(2) -0.051(14) -0.011(15) 0.020(13)
C53 0.075(14) 0.080(14) 0.14(2) -0.029(15) 0.020(14) -0.003(11)
C52 0.073(13) 0.041(9) 0.154(18) -0.022(11) -0.011(13) -0.008(9)
C56 0.136(18) 0.070(13) 0.100(16) -0.020(12) 0.023(14) -0.027(13)
C57 0.111(16) 0.081(14) 0.134(18) -0.034(14) 0.033(15) 0.014(13)
C58 0.120(16) 0.104(16) 0.054(10) -0.003(10) 0.024(11) -0.026(14)
C59 0.101(14) 0.058(10) 0.047(8) -0.004(7) -0.001(9) 0.002(9)
C60 0.21(3) 0.16(2) 0.13(2) -0.01(2) -0.04(2) 0.04(2)
C61 0.19(3) 0.108(19) 0.14(2) -0.020(17) 0.00(2) 0.070(19)
C62 0.15(2) 0.089(15) 0.051(11) -0.017(10) 0.020(12) 0.017(15)

loop_
_atom_type_symbol
_atom_type_description
_atom_type_scat_dispersion_real
_atom_type_scat_dispersion_imag
_atom_type_scat_source
C C 0.0033 0.0016 'International Tables Vol C Tables 4.2.6.8 and 6.1.1.4'
H H 0.0000 0.0000 'International Tables Vol C Tables 4.2.6.8 and 6.1.1.4'
O O 0.0106 0.0060 'International Tables Vol C Tables 4.2.6.8 and 6.1.1.4'
N N 0.0061 0.0033 'International Tables Vol C Tables 4.2.6.8 and 6.1.1.4'
Zn Zn 0.2839 1.4301 'International Tables Vol C Tables 4.2.6.8 and 6.1.1.4'

loop_
_geom_angle_atom_site_label_1
_geom_angle_atom_site_label_2
_geom_angle_atom_site_label_3
_geom_angle
_geom_angle_site_symmetry_1
_geom_angle_site_symmetry_3
O3 Zn1 Zn1 75.10(11) . 2_656
O3 Zn1 O4 159.07(16) . .
O3 Zn1 O2 84.89(17) . .
O3 Zn1 O5 90.21(18) . .
O3 Zn1 N35 101.2(6) . .
O4 Zn1 Zn1 83.99(11) . 2_656
O4 Zn1 O5 85.08(17) . .
O4 Zn1 N35 99.7(6) . .
O2 Zn1 Zn1 82.91(10) . 2_656
O2 Zn1 O4 92.06(16) . .
O2 Zn1 O5 158.50(16) . .
O2 Zn1 N35 98.7(7) . .
O5 Zn1 Zn1 75.60(11) . 2_656
O5 Zn1 N35 102.8(7) . .
N34 Zn1 Zn1 169.4(3) . 2_656
N34 Zn1 O3 100.3(3) . .
N34 Zn1 O4 100.4(3) . .
N34 Zn1 O2 106.4(3) . .
N34 Zn1 O5 95.1(3) . .
N35 Zn1 Zn1 175.9(6) . 2_656
C13 O3 Zn1 132.9(3) . .
C13 O4 Zn1 120.4(3) 2_656 .
C6 O2 Zn1 122.8(3) . .
C6 O5 Zn1 132.5(3) 2_656 .
O3 C13 C14 116.8(4) . .
O4 C13 O3 124.9(4) 2_656 .
O4 C13 C14 118.2(4) 2_656 .
C18 C17 C17 122.4(6) . 2_766
C16 C17 C17 120.9(6) . 2_766
C16 C17 C18 116.7(5) . .
O2 C6 C7 118.1(4) . .
O5 C6 O2 125.3(4) 2_656 .
O5 C6 C7 116.4(4) 2_656 .
C17 C18 H18 119.2 . .
C17 C18 C19 121.6(5) . .
C19 C18 H18 119.2 . .
C11 C10 C10 122.6(6) . 2_665
C11 C10 C9 115.6(5) . .
C9 C10 C10 121.8(6) . 2_665
C8 C7 C6 122.4(5) . .
C8 C7 C12 115.4(5) . .
C12 C7 C6 122.2(5) . .
C18 C19 H19 119.4 . .
C14 C19 C18 121.1(5) . .
C14 C19 H19 119.4 . .
C17 C16 H16 119.4 . .
C17 C16 C15 121.2(5) . .
C15 C16 H16 119.4 . .
C10 C11 H11 119.1 . .
C10 C11 C12 121.9(6) . .
C12 C11 H11 119.1 . .
C7 C8 H8 119.0 . .
C7 C8 C9 122.0(6) . .
C9 C8 H8 119.0 . .
C7 C12 C11 123.2(6) . .
C7 C12 H12 118.4 . .
C11 C12 H12 118.4 . .
C16 C15 H15 118.9 . .
C14 C15 C16 122.1(6) . .
C14 C15 H15 118.9 . .
C10 C9 C8 121.9(7) . .
C10 C9 H9 119.0 . .
C8 C9 H9 119.0 . .
C19 C14 C13 122.5(4) . .
C15 C14 C13 120.2(5) . .
C15 C14 C19 117.2(5) . .
C36 C39 C38 120.0 . .
C36 C39 C40 117.1(9) . .
C38 C39 C40 122.8(9) . .
C39 C36 H36 120.0 . .
C39 C36 C35 120.0 . .
C35 C36 H36 120.0 . .
C36 C35 H35 120.0 . .
N34 C35 C36 120.0 . .
N34 C35 H35 120.0 . .
C35 N34 Zn1 116.6(5) . .
C35 N34 C37 120.0 . .
C37 N34 Zn1 123.4(5) . .
N34 C37 H37 120.0 . .
C38 C37 N34 120.0 . .
C38 C37 H37 120.0 . .
C39 C38 H38 120.0 . .
C37 C38 C39 120.0 . .
C37 C38 H38 120.0 . .
C40 C41 H41 109.4 . .
C40 C41 H41 109.4 2_567 .
C40 C41 C40 89.6(14) 2_567 .
C42 C41 H41 109.4 . .
C42 C41 C40 118(2) . .
C42 C41 C40 119.6(14) . 2_567
C39 C40 C41 113.2(12) . .
C39 C40 C41 127.2(15) . 2_567
C39 C40 H40 108.0 . .
C41 C40 C41 90.4(14) 2_567 .
C41 C40 H40 108.0 2_567 .
C41 C40 H40 108.0 . .
C43 C42 C41 120.6(16) . .
C43 C42 C47 120.0 . .
C47 C42 C41 118.6(16) . .
C42 C43 H43 120.0 . .
C42 C43 C44 120.0 . .
C44 C43 H43 120.0 . .
C43 C44 H44 120.0 . .
C45 C44 C43 120.0 . .
C45 C44 H44 120.0 . .
C44 C45 H45 120.0 . .
C46 C45 C44 120.0 . .
C46 C45 H45 120.0 . .
C45 C46 H46 120.0 . .
C45 C46 C47 120.0 . .
C47 C46 H46 120.0 . .
C42 C47 H47 120.0 . .
C46 C47 C42 120.0 . .
C46 C47 H47 120.0 . .
C52 C55 H55 115.5 . .
C56 C55 H55 115.5 . .
C56 C55 C52 129(3) . .
C50 C51 H51 120.0 . .
C50 C51 C52 120.0 . .
C52 C51 H51 120.0 . .
C51 C50 H50 120.0 . .
C51 C50 N35 120.0 . .
N35 C50 H50 120.0 . .
C50 N35 Zn1 126.5(11) . .
C63 N35 Zn1 113.4(11) . .
C63 N35 C50 120.0 . .
N35 C63 H63 120.0 . .
N35 C63 C53 120.0 . .
C53 C63 H63 120.0 . .
C63 C53 H53 120.0 . .
C52 C53 C63 120.0 . .
C52 C53 H53 120.0 . .
C51 C52 C55 114.7(17) . .
C53 C52 C55 124.0(17) . .
C53 C52 C51 120.0 . .
C55 C56 H56 117.3 . .
C57 C56 C55 125(3) . .
C57 C56 H56 117.3 . .
C56 C57 C58 114.8(17) . .
C56 C57 C62 125.2(17) . .
C58 C57 C62 120.0 . .
C57 C58 H58 120.0 . .
C57 C58 C59 120.0 . .
C59 C58 H58 120.0 . .
C58 C59 H59 120.0 . .
C60 C59 C58 120.0 . .
C60 C59 H59 120.0 . .
C59 C60 H60 120.0 . .
C61 C60 C59 120.0 . .
C61 C60 H60 120.0 . .
C60 C61 H61 120.0 . .
C62 C61 C60 120.0 . .
C62 C61 H61 120.0 . .
C57 C62 H62 120.0 . .
C61 C62 C57 120.0 . .
C61 C62 H62 120.0 . .

loop_
_geom_bond_atom_site_label_1
_geom_bond_atom_site_label_2
_geom_bond_distance
_geom_bond_site_symmetry_2
Zn1 Zn1 2.9735(9) 2_656
Zn1 O3 2.024(3) .
Zn1 O4 2.039(3) .
Zn1 O2 2.033(3) .
Zn1 O5 2.041(3) .
Zn1 N34 2.005(5) .
Zn1 N35 2.044(12) .
O3 C13 1.265(6) .
O4 C13 1.262(6) 2_656
O2 C6 1.252(6) .
O5 C6 1.242(6) 2_656
C13 O4 1.262(6) 2_656
C13 C14 1.491(6) .
C17 C17 1.480(9) 2_766
C17 C18 1.375(7) .
C17 C16 1.370(8) .
C6 O5 1.242(6) 2_656
C6 C7 1.500(6) .
C18 H18 0.9500 .
C18 C19 1.386(7) .
C10 C10 1.491(9) 2_665
C10 C11 1.329(8) .
C10 C9 1.341(9) .
C7 C8 1.325(9) .
C7 C12 1.330(9) .
C19 H19 0.9500 .
C19 C14 1.367(8) .
C16 H16 0.9500 .
C16 C15 1.381(8) .
C11 H11 0.9500 .
C11 C12 1.378(8) .
C8 H8 0.9500 .
C8 C9 1.396(9) .
C12 H12 0.9500 .
C15 H15 0.9500 .
C15 C14 1.357(8) .
C9 H9 0.9500 .
C39 C36 1.3900 .
C39 C38 1.3900 .
C39 C40 1.521(11) .
C36 H36 0.9500 .
C36 C35 1.3900 .
C35 H35 0.9500 .
C35 N34 1.3900 .
N34 C37 1.3900 .
C37 H37 0.9500 .
C37 C38 1.3900 .
C38 H38 0.9500 .
C41 H41 1.0000 .
C41 C40 1.567(10) 2_567
C41 C40 1.569(10) .
C41 C42 1.426(18) .
C40 C41 1.567(10) 2_567
C40 H40 1.0000 .
C42 C43 1.3900 .
C42 C47 1.3900 .
C43 H43 0.9500 .
C43 C44 1.3900 .
C44 H44 0.9500 .
C44 C45 1.3900 .
C45 H45 0.9500 .
C45 C46 1.3900 .
C46 H46 0.9500 .
C46 C47 1.3900 .
C47 H47 0.9500 .
C55 H55 0.9500 .
C55 C52 1.40(3) .
C55 C56 1.40(4) .
C51 H51 0.9500 .
C51 C50 1.3900 .
C51 C52 1.3900 .
C50 H50 0.9500 .
C50 N35 1.3900 .
N35 C63 1.3900 .
C63 H63 0.9500 .
C63 C53 1.3900 .
C53 H53 0.9500 .
C53 C52 1.3900 .
C56 H56 0.9500 .
C56 C57 1.36(3) .
C57 C58 1.3900 .
C57 C62 1.3900 .
C58 H58 0.9500 .
C58 C59 1.3900 .
C59 H59 0.9500 .
C59 C60 1.3900 .
C60 H60 0.9500 .
C60 C61 1.3900 .
C61 H61 0.9500 .
C61 C62 1.3900 .
C62 H62 0.9500 .

loop_
_geom_torsion_atom_site_label_1
_geom_torsion_atom_site_label_2
_geom_torsion_atom_site_label_3
_geom_torsion_atom_site_label_4
_geom_torsion
_geom_torsion_site_symmetry_1
_geom_torsion_site_symmetry_4
Zn1 O3 C13 O4 -21.1(9) . 2_656
Zn1 O3 C13 C14 157.2(4) . .
Zn1 O2 C6 O5 11.2(8) . 2_656
Zn1 O2 C6 C7 -164.5(4) . .
Zn1 N34 C37 C38 179.1(8) . .
Zn1 N35 C63 C53 -176.6(14) . .
O3 C13 C14 C19 174.4(6) . .
O3 C13 C14 C15 -9.0(9) . .
O4 C13 C14 C19 -7.2(9) 2_656 .
O4 C13 C14 C15 169.4(7) 2_656 .
O2 C6 C7 C8 -170.2(9) . .
O2 C6 C7 C12 11.7(10) . .
O5 C6 C7 C8 13.7(11) 2_656 .
O5 C6 C7 C12 -164.4(8) 2_656 .
C17 C17 C18 C19 178.4(8) 2_766 .
C17 C17 C16 C15 -178.5(9) 2_766 .
C17 C18 C19 C14 0.8(12) . .
C17 C16 C15 C14 -0.7(16) . .
C6 C7 C8 C9 -179.5(12) . .
C6 C7 C12 C11 179.6(9) . .
C18 C17 C16 C15 1.8(14) . .
C18 C19 C14 C13 177.1(7) . .
C18 C19 C14 C15 0.4(12) . .
C10 C10 C11 C12 179.9(10) 2_665 .
C10 C10 C9 C8 -179.8(13) 2_665 .
C10 C11 C12 C7 0.2(18) . .
C7 C8 C9 C10 0(2) . .
C16 C17 C18 C19 -1.9(12) . .
C16 C15 C14 C13 -177.3(8) . .
C16 C15 C14 C19 -0.4(14) . .
C11 C10 C9 C8 2(2) . .
C8 C7 C12 C11 1.4(16) . .
C12 C7 C8 C9 -1.2(19) . .
C9 C10 C11 C12 -1.9(16) . .
C39 C36 C35 N34 0.0 . .
C36 C39 C38 C37 0.0 . .
C36 C39 C40 C41 163.8(17) . .
C36 C39 C40 C41 54(2) . 2_567
C36 C35 N34 Zn1 -179.2(7) . .
C36 C35 N34 C37 0.0 . .
C35 N34 C37 C38 0.0 . .
N34 C37 C38 C39 0.0 . .
C38 C39 C36 C35 0.0 . .
C38 C39 C40 C41 -123.1(19) . 2_567
C38 C39 C40 C41 -14(3) . .
C41 C42 C43 C44 169.9(15) . .
C41 C42 C47 C46 -170.1(15) . .
C40 C39 C36 C35 -177.4(14) . .
C40 C39 C38 C37 177.3(15) . .
C40 C41 C40 C39 -131(2) 2_567 .
C40 C41 C40 C41 0.000(1) 2_567 2_567
C40 C41 C42 C43 120.1(18) 2_567 .
C40 C41 C42 C43 -132.8(13) . .
C40 C41 C42 C47 37(2) . .
C40 C41 C42 C47 -70(2) 2_567 .
C42 C41 C40 C39 104.8(17) . .
C42 C41 C40 C41 -123.8(18) . 2_567
C42 C43 C44 C45 0.0 . .
C43 C42 C47 C46 0.0 . .
C43 C44 C45 C46 0.0 . .
C44 C45 C46 C47 0.0 . .
C45 C46 C47 C42 0.0 . .
C47 C42 C43 C44 0.0 . .
C55 C56 C57 C58 -154(2) . .
C55 C56 C57 C62 27(4) . .
C51 C50 N35 Zn1 176.1(16) . .
C51 C50 N35 C63 0.0 . .
C50 C51 C52 C55 167(2) . .
C50 C51 C52 C53 0.0 . .
C50 N35 C63 C53 0.0 . .
N35 C63 C53 C52 0.0 . .
C63 C53 C52 C55 -166(2) . .
C63 C53 C52 C51 0.0 . .
C52 C55 C56 C57 171(3) . .
C52 C51 C50 N35 0.0 . .
C56 C55 C52 C51 -147(3) . .
C56 C55 C52 C53 20(4) . .
C56 C57 C58 C59 -179(2) . .
C56 C57 C62 C61 179(3) . .
C57 C58 C59 C60 0.0 . .
C58 C57 C62 C61 0.0 . .
C58 C59 C60 C61 0.0 . .
C59 C60 C61 C62 0.0 . .
C60 C61 C62 C57 0.0 . .
C62 C57 C58 C59 0.0 . .
